data_7230439
loop_
_publ_author_name
'Seiler, Vanessa Kristina'
'Callebaut, Kevin'
'Robeyns, Koen'
'Tumanov, Nikolay'
'Wouters, Johan'
'Champagne, Beno\^it'
'Leyssens, Tom'

_publ_section_title
;
 Acidochromic spiropyran--merocyanine stabilisation in the solid state
;
_journal_issue 24
_journal_name_full CrystEngComm
_journal_page_first 3318
_journal_paper_doi 10.1039/C8CE00291F
_journal_volume 20
_journal_year 2018
_chemical_formula_moiety '4(C19 H19 N2 O3), 2(H3 O4 P), 4(H2 O4 P), 4(C2 H3 N), H2 O'
_chemical_formula_sum 'C84 H104 N12 O37 P6'
_chemical_formula_weight 2059.61
_space_group_crystal_system triclinic
_space_group_IT_number 2
_space_group_name_Hall '-P 1'
_space_group_name_H-M_alt 'P -1'
_symmetry_space_group_name_Hall '-P 1'
_symmetry_space_group_name_H-M 'P -1'
_atom_sites_solution_hydrogens mixed
_audit_creation_method SHELXL-2016/4
_audit_update_record
;
2018-02-15 deposited with the CCDC.
2018-04-06 downloaded from the CCDC.
;
_cell_angle_alpha 83.572(4)
_cell_angle_beta 79.127(3)
_cell_angle_gamma 78.777(3)
_cell_formula_units_Z 2
_cell_length_a 12.6562(3)
_cell_length_b 13.9654(7)
_cell_length_c 28.3803(12)
_cell_measurement_reflns_used 11865
_cell_measurement_temperature 297(2)
_cell_measurement_theta_max 25.2550
_cell_measurement_theta_min 2.9210
_cell_volume 4817.2(3)
_computing_cell_refinement
;
CrysAlisPro, Agilent Technologies,
Version 1.171.37.35 (release 13-08-2014 CrysAlis171 .NET)
(compiled Aug 13 2014,18:06:01)
;
_computing_data_collection MAR
_computing_data_reduction
;
CrysAlisPro, Agilent Technologies,
Version 1.171.37.35 (release 13-08-2014 CrysAlis171 .NET)
(compiled Aug 13 2014,18:06:01)
;
_computing_molecular_graphics 'MERCURY (Macrae et al., 2008)'
_computing_publication_material
;
'MERCURY (Macrae et al., 2008), Platon (Spek, 2009)'
;
_computing_structure_refinement 'SHELXL-2014/7 (Sheldrick, 2014)'
_computing_structure_solution 'SHELXT (Sheldrick, 2015)'
_diffrn_ambient_temperature 297(2)
_diffrn_measured_fraction_theta_full 0.993
_diffrn_measured_fraction_theta_max 0.990
_diffrn_measurement_device_type 'MAR345 image plate'
_diffrn_measurement_method '194 images, \D\F 1.5\% '
_diffrn_radiation_monochromator 'Xenocs Fox3D mirror'
_diffrn_radiation_type MoK\a
_diffrn_radiation_wavelength 0.71073
_diffrn_reflns_av_unetI/netI 0.0612
_diffrn_reflns_Laue_measured_fraction_full 0.993
_diffrn_reflns_Laue_measured_fraction_max 0.990
_diffrn_reflns_limit_h_max 15
_diffrn_reflns_limit_h_min -14
_diffrn_reflns_limit_k_max 16
_diffrn_reflns_limit_k_min -16
_diffrn_reflns_limit_l_max 34
_diffrn_reflns_limit_l_min 0
_diffrn_reflns_number 17346
_diffrn_reflns_point_group_measured_fraction_full 0.993
_diffrn_reflns_point_group_measured_fraction_max 0.990
_diffrn_reflns_theta_full 25.000
_diffrn_reflns_theta_max 25.279
_diffrn_reflns_theta_min 2.932
_diffrn_source 'Rigaku UltraX 18 rotating anode'
_exptl_absorpt_coefficient_mu 0.205
_exptl_absorpt_correction_T_max 1.00000
_exptl_absorpt_correction_T_min 0.86616
_exptl_absorpt_correction_type multi-scan
_exptl_absorpt_process_details
;
CrysAlisPro, Agilent Technologies,
Version 1.171.37.35 (release 13-08-2014 CrysAlis171 .NET)
(compiled Aug 13 2014,18:06:01)
Empirical absorption correction using spherical harmonics,
 implemented in SCALE3 ABSPACK scaling algorithm.
;
_exptl_crystal_colour 'yellow orange'
_exptl_crystal_density_diffrn 1.420
_exptl_crystal_description plate
_exptl_crystal_F_000 2156
_exptl_crystal_recrystallization_method 'Re-crystallisation from solvent: Acetonitrile'
_exptl_crystal_size_max 0.400
_exptl_crystal_size_mid 0.300
_exptl_crystal_size_min 0.100
_refine_diff_density_max 0.391
_refine_diff_density_min -0.385
_refine_diff_density_rms 0.066
_refine_ls_extinction_method none
_refine_ls_goodness_of_fit_ref 1.005
_refine_ls_hydrogen_treatment mixed
_refine_ls_matrix_type full
_refine_ls_number_parameters 1293
_refine_ls_number_reflns 17346
_refine_ls_number_restraints 4
_refine_ls_restrained_S_all 1.005
_refine_ls_R_factor_all 0.0726
_refine_ls_R_factor_gt 0.0471
_refine_ls_shift/su_max 0.001
_refine_ls_shift/su_mean 0.000
_refine_ls_structure_factor_coef Fsqd
_refine_ls_weighting_details 'w=1/[\s^2^(Fo^2^)+(0.0654P)^2^+1.2082P] where P=(Fo^2^+2Fc^2^)/3'
_refine_ls_weighting_scheme calc
_refine_ls_wR_factor_gt 0.1149
_refine_ls_wR_factor_ref 0.1288
_reflns_Friedel_coverage 0.000
_reflns_number_gt 12878
_reflns_number_total 17346
_reflns_threshold_expression 'I > 2\s(I)'
_cod_data_source_file c8ce00291f2.cif
_cod_data_source_block VS-KC-SPNO2-H3PO4
_cod_depositor_comments 'Adding full bibliography for 7230424--7230439.cif.'
_cod_original_cell_volume 4817.2(4)
_cod_database_code 7230439
_shelx_shelxl_version_number 2016/4
_shelx_space_group_comment
;
The symmetry employed for this shelxl refinement is uniquely defined
by the following loop, which should always be used as a source of
symmetry information in preference to the above space-group names.
They are only intended as comments.
;
_shelx_estimated_absorpt_t_min 0.923
_shelx_estimated_absorpt_t_max 0.980

loop_
_space_group_symop_operation_xyz
'x, y, z'
'-x, -y, -z'

loop_
_atom_site_label
_atom_site_type_symbol
_atom_site_fract_x
_atom_site_fract_y
_atom_site_fract_z
_atom_site_U_iso_or_equiv
_atom_site_adp_type
_atom_site_occupancy
_atom_site_site_symmetry_order
_atom_site_calc_flag
_atom_site_refinement_flags_posn
_atom_site_refinement_flags_adp
O1A O 0.59767(13) 1.06711(13) 0.06565(7) 0.0236(4) Uani 1 1 d . .
H1A H 0.588781 1.125654 0.069469 0.035 Uiso 1 1 calc R U
C2A C 0.5021(2) 1.04295(19) 0.06373(9) 0.0200(5) Uani 1 1 d . .
C3A C 0.4070(2) 1.11331(19) 0.06296(9) 0.0230(6) Uani 1 1 d . .
H3A H 0.410471 1.179075 0.063508 0.028 Uiso 1 1 calc R U
C4A C 0.3094(2) 1.08736(19) 0.06141(10) 0.0240(6) Uani 1 1 d . .
H4A H 0.246599 1.134735 0.061250 0.029 Uiso 1 1 calc R U
C5A C 0.3050(2) 0.98882(19) 0.06007(9) 0.0221(6) Uani 1 1 d . .
C6A C 0.39679(19) 0.91689(19) 0.06034(9) 0.0200(5) Uani 1 1 d . .
H6A H 0.391749 0.851663 0.059186 0.024 Uiso 1 1 calc R U
C7A C 0.49755(19) 0.94230(18) 0.06237(9) 0.0177(5) Uani 1 1 d . .
C8A C 0.5896(2) 0.86237(19) 0.06339(9) 0.0199(5) Uani 1 1 d . .
H8A H 0.573786 0.799692 0.064856 0.024 Uiso 1 1 calc R U
C9A C 0.69547(19) 0.86754(19) 0.06249(9) 0.0207(6) Uani 1 1 d . .
H9A H 0.714498 0.928763 0.061921 0.025 Uiso 1 1 calc R U
C10A C 0.77949(19) 0.78253(19) 0.06236(9) 0.0204(6) Uani 1 1 d . .
C11A C 0.76881(19) 0.67528(18) 0.06690(10) 0.0206(6) Uani 1 1 d . .
C12A C 0.7056(2) 0.6492(2) 0.11721(10) 0.0277(6) Uani 1 1 d . .
H12A H 0.630706 0.681340 0.119629 0.042 Uiso 1 1 calc R U
H12B H 0.737931 0.670418 0.141324 0.042 Uiso 1 1 calc R U
H12C H 0.708851 0.579618 0.122002 0.042 Uiso 1 1 calc R U
C13A C 0.7175(2) 0.6465(2) 0.02673(11) 0.0277(6) Uani 1 1 d . .
H13A H 0.752339 0.671498 -0.003939 0.042 Uiso 1 1 calc R U
H13B H 0.640798 0.673547 0.031435 0.042 Uiso 1 1 calc R U
H13C H 0.727185 0.576428 0.027635 0.042 Uiso 1 1 calc R U
C14A C 0.8872(2) 0.62630(19) 0.06298(9) 0.0210(6) Uani 1 1 d . .
C15A C 0.9352(2) 0.52875(19) 0.06300(10) 0.0252(6) Uani 1 1 d . .
H15A H 0.892864 0.480194 0.066019 0.030 Uiso 1 1 calc R U
C16A C 1.0485(2) 0.5048(2) 0.05837(10) 0.0276(6) Uani 1 1 d . .
H16A H 1.081975 0.439381 0.057941 0.033 Uiso 1 1 calc R U
C17A C 1.1122(2) 0.5761(2) 0.05441(10) 0.0289(6) Uani 1 1 d . .
H17A H 1.187746 0.557666 0.051346 0.035 Uiso 1 1 calc R U
C18A C 1.0657(2) 0.6748(2) 0.05491(10) 0.0281(6) Uani 1 1 d . .
H18A H 1.107891 0.723235 0.052686 0.034 Uiso 1 1 calc R U
C19A C 0.9526(2) 0.69701(19) 0.05891(10) 0.0219(6) Uani 1 1 d . .
N20A N 0.88341(17) 0.79018(16) 0.05911(8) 0.0234(5) Uani 1 1 d . .
C21A C 0.9258(2) 0.8819(2) 0.05630(13) 0.0382(8) Uani 1 1 d . .
H21A H 1.000833 0.867249 0.060695 0.057 Uiso 1 1 calc R U
H21B H 0.883415 0.921925 0.081016 0.057 Uiso 1 1 calc R U
H21C H 0.920965 0.916406 0.025348 0.057 Uiso 1 1 calc R U
N22A N 0.20192(18) 0.95985(18) 0.05829(9) 0.0320(6) Uani 1 1 d . .
O23A O 0.19798(17) 0.87318(16) 0.05900(11) 0.0569(7) Uani 1 1 d . .
O24A O 0.12041(18) 1.02286(17) 0.05694(12) 0.0723(9) Uani 1 1 d . .
O1B O 0.39262(13) -0.04633(13) 0.43980(7) 0.0229(4) Uani 1 1 d . .
H1B H 0.399887 -0.106135 0.440909 0.034 Uiso 1 1 calc R U
C2B C 0.48960(19) -0.02106(18) 0.43950(9) 0.0182(5) Uani 1 1 d . .
C3B C 0.5802(2) -0.09171(18) 0.44879(9) 0.0204(5) Uani 1 1 d . .
H3B H 0.573265 -0.157215 0.454956 0.024 Uiso 1 1 calc R U
C4B C 0.6786(2) -0.06488(19) 0.44883(9) 0.0227(6) Uani 1 1 d . .
H4B H 0.738049 -0.111442 0.455820 0.027 Uiso 1 1 calc R U
C5B C 0.6885(2) 0.03277(19) 0.43828(10) 0.0225(6) Uani 1 1 d . .
C6B C 0.60179(19) 0.10407(19) 0.42871(9) 0.0202(5) Uani 1 1 d . .
H6B H 0.611244 0.168787 0.421387 0.024 Uiso 1 1 calc R U
C7B C 0.49908(19) 0.07887(18) 0.43002(9) 0.0168(5) Uani 1 1 d . .
C8B C 0.40864(19) 0.15915(18) 0.42443(9) 0.0189(5) Uani 1 1 d . .
H8B H 0.426644 0.221017 0.416114 0.023 Uiso 1 1 calc R U
C9B C 0.30124(19) 0.15376(18) 0.42998(9) 0.0189(5) Uani 1 1 d . .
H9B H 0.281723 0.092103 0.434552 0.023 Uiso 1 1 calc R U
C10B C 0.21590(19) 0.23802(18) 0.42920(9) 0.0184(5) Uani 1 1 d . .
C11B C 0.22422(19) 0.34557(18) 0.42634(9) 0.0189(5) Uani 1 1 d . .
C12B C 0.2806(2) 0.37887(19) 0.37582(10) 0.0238(6) Uani 1 1 d . .
H12D H 0.242050 0.364932 0.352071 0.036 Uiso 1 1 calc R U
H12E H 0.354735 0.344427 0.370013 0.036 Uiso 1 1 calc R U
H12F H 0.280312 0.447992 0.373922 0.036 Uiso 1 1 calc R U
C13B C 0.2798(2) 0.3690(2) 0.46616(10) 0.0253(6) Uani 1 1 d . .
H13D H 0.356852 0.344085 0.459124 0.038 Uiso 1 1 calc R U
H13E H 0.249294 0.338982 0.496461 0.038 Uiso 1 1 calc R U
H13F H 0.268114 0.438656 0.467824 0.038 Uiso 1 1 calc R U
C14B C 0.10478(19) 0.39228(19) 0.43295(9) 0.0208(6) Uani 1 1 d . .
C15B C 0.0541(2) 0.48977(19) 0.43407(10) 0.0251(6) Uani 1 1 d . .
H15B H 0.094957 0.539282 0.431469 0.030 Uiso 1 1 calc R U
C16B C -0.0586(2) 0.5115(2) 0.43913(10) 0.0298(7) Uani 1 1 d . .
H16B H -0.093563 0.576443 0.440294 0.036 Uiso 1 1 calc R U
C17B C -0.1207(2) 0.4386(2) 0.44251(11) 0.0309(7) Uani 1 1 d . .
H17B H -0.196311 0.455775 0.445768 0.037 Uiso 1 1 calc R U
C18B C -0.0721(2) 0.3405(2) 0.44114(10) 0.0285(6) Uani 1 1 d . .
H18B H -0.112861 0.290952 0.443318 0.034 Uiso 1 1 calc R U
C19B C 0.04086(19) 0.32114(19) 0.43631(9) 0.0210(6) Uani 1 1 d . .
N20B N 0.11254(16) 0.22848(15) 0.43360(8) 0.0210(5) Uani 1 1 d . .
C21B C 0.0710(2) 0.1367(2) 0.43602(12) 0.0338(7) Uani 1 1 d . .
H21D H 0.003131 0.149386 0.424038 0.051 Uiso 1 1 calc R U
H21E H 0.059290 0.109699 0.468823 0.051 Uiso 1 1 calc R U
H21F H 0.123282 0.090924 0.416798 0.051 Uiso 1 1 calc R U
N22B N 0.79251(18) 0.06213(18) 0.43887(10) 0.0329(6) Uani 1 1 d . .
O23B O 0.81139(16) 0.13921(16) 0.41718(9) 0.0440(6) Uani 1 1 d . .
O24B O 0.85762(18) 0.00699(18) 0.46134(11) 0.0628(8) Uani 1 1 d . .
O1C O 0.59737(13) 1.13697(12) 0.29834(7) 0.0214(4) Uani 1 1 d . .
H1C H 0.590675 1.195420 0.289437 0.032 Uiso 1 1 calc R U
C2C C 0.5005(2) 1.10851(18) 0.30361(9) 0.0184(5) Uani 1 1 d . .
C3C C 0.4055(2) 1.17651(18) 0.29834(9) 0.0198(5) Uani 1 1 d . .
H3C H 0.409363 1.242645 0.291985 0.024 Uiso 1 1 calc R U
C4C C 0.3069(2) 1.14674(19) 0.30242(9) 0.0219(6) Uani 1 1 d . .
H4C H 0.244157 1.191973 0.298475 0.026 Uiso 1 1 calc R U
C5C C 0.3024(2) 1.04808(19) 0.31254(9) 0.0210(6) Uani 1 1 d . .
C6C C 0.3939(2) 0.97970(19) 0.31868(9) 0.0211(6) Uani 1 1 d . .
H6C H 0.387891 0.914203 0.326157 0.025 Uiso 1 1 calc R U
C7C C 0.49577(19) 1.00774(18) 0.31379(9) 0.0178(5) Uani 1 1 d . .
C8C C 0.5887(2) 0.92969(18) 0.31857(9) 0.0209(6) Uani 1 1 d . .
H8C H 0.572428 0.866862 0.324586 0.025 Uiso 1 1 calc R U
C9C C 0.6945(2) 0.93524(18) 0.31555(9) 0.0203(5) Uani 1 1 d . .
H9C H 0.714123 0.996775 0.312101 0.024 Uiso 1 1 calc R U
C10C C 0.7786(2) 0.85029(18) 0.31741(9) 0.0194(5) Uani 1 1 d . .
C11C C 0.76836(19) 0.74267(18) 0.32089(9) 0.0190(5) Uani 1 1 d . .
C12C C 0.7189(2) 0.71677(19) 0.27926(10) 0.0239(6) Uani 1 1 d . .
H12G H 0.756808 0.741300 0.249143 0.036 Uiso 1 1 calc R U
H12H H 0.642906 0.745959 0.282926 0.036 Uiso 1 1 calc R U
H12I H 0.726284 0.646946 0.279811 0.036 Uiso 1 1 calc R U
C13C C 0.7058(2) 0.71222(19) 0.37062(9) 0.0219(6) Uani 1 1 d . .
H13G H 0.630822 0.744471 0.373690 0.033 Uiso 1 1 calc R U
H13H H 0.738417 0.730633 0.395376 0.033 Uiso 1 1 calc R U
H13I H 0.709091 0.642578 0.373786 0.033 Uiso 1 1 calc R U
C14C C 0.8869(2) 0.69366(19) 0.31703(9) 0.0219(6) Uani 1 1 d . .
C15C C 0.9347(2) 0.5961(2) 0.31618(10) 0.0285(6) Uani 1 1 d . .
H15C H 0.892549 0.547834 0.317913 0.034 Uiso 1 1 calc R U
C16C C 1.0474(2) 0.5720(2) 0.31267(11) 0.0349(7) Uani 1 1 d . .
H16C H 1.081083 0.506640 0.311868 0.042 Uiso 1 1 calc R U
C17C C 1.1110(2) 0.6438(2) 0.31034(11) 0.0362(7) Uani 1 1 d . .
H17C H 1.186307 0.625576 0.308227 0.043 Uiso 1 1 calc R U
C18C C 1.0640(2) 0.7417(2) 0.31109(11) 0.0319(7) Uani 1 1 d . .
H18C H 1.105875 0.790200 0.309526 0.038 Uiso 1 1 calc R U
C19C C 0.9517(2) 0.76398(19) 0.31430(10) 0.0235(6) Uani 1 1 d . .
N20C N 0.88207(17) 0.85758(16) 0.31515(8) 0.0248(5) Uani 1 1 d . .
C21C C 0.9253(2) 0.9481(2) 0.31342(13) 0.0402(8) Uani 1 1 d . .
H21G H 0.935695 0.976754 0.280896 0.060 Uiso 1 1 calc R U
H21H H 0.994089 0.933587 0.324661 0.060 Uiso 1 1 calc R U
H21I H 0.874586 0.993220 0.333573 0.060 Uiso 1 1 calc R U
N22C N 0.19858(18) 1.01525(17) 0.31658(9) 0.0289(5) Uani 1 1 d . .
O23C O 0.18711(15) 0.93610(15) 0.33859(8) 0.0390(5) Uani 1 1 d . .
O24C O 0.12588(17) 1.06891(17) 0.29796(10) 0.0513(7) Uani 1 1 d . .
O1D O 0.36944(13) -0.04465(12) 0.18304(7) 0.0224(4) Uani 1 1 d . .
H1D H 0.377566 -0.104469 0.183768 0.034 Uiso 1 1 calc R U
C2D C 0.46404(19) -0.01884(18) 0.18492(9) 0.0181(5) Uani 1 1 d . .
C3D C 0.5596(2) -0.08844(18) 0.18776(9) 0.0208(6) Uani 1 1 d . .
H3D H 0.557598 -0.154711 0.188002 0.025 Uiso 1 1 calc R U
C4D C 0.6559(2) -0.05930(19) 0.19018(9) 0.0222(6) Uani 1 1 d . .
H4D H 0.718916 -0.105537 0.192314 0.027 Uiso 1 1 calc R U
C5D C 0.65838(19) 0.03973(19) 0.18942(9) 0.0206(6) Uani 1 1 d . .
C6D C 0.56692(19) 0.11056(18) 0.18531(9) 0.0189(5) Uani 1 1 d . .
H6D H 0.571375 0.176544 0.183858 0.023 Uiso 1 1 calc R U
C7D C 0.46754(19) 0.08257(17) 0.18334(8) 0.0152(5) Uani 1 1 d . .
C8D C 0.37403(19) 0.16031(18) 0.18138(9) 0.0180(5) Uani 1 1 d . .
H8D H 0.388940 0.223622 0.177616 0.022 Uiso 1 1 calc R U
C9D C 0.26809(19) 0.15333(18) 0.18428(9) 0.0189(5) Uani 1 1 d . .
H9D H 0.249976 0.091387 0.186374 0.023 Uiso 1 1 calc R U
C10D C 0.18257(19) 0.23681(18) 0.18429(9) 0.0180(5) Uani 1 1 d . .
C11D C 0.19257(19) 0.34447(17) 0.17883(9) 0.0173(5) Uani 1 1 d . .
C12D C 0.2542(2) 0.36790(19) 0.12801(9) 0.0215(6) Uani 1 1 d . .
H12J H 0.224716 0.340533 0.104859 0.032 Uiso 1 1 calc R U
H12K H 0.330349 0.340188 0.126222 0.032 Uiso 1 1 calc R U
H12L H 0.246059 0.437598 0.121239 0.032 Uiso 1 1 calc R U
C13D C 0.2440(2) 0.37493(19) 0.21837(10) 0.0231(6) Uani 1 1 d . .
H13J H 0.320207 0.346412 0.214250 0.035 Uiso 1 1 calc R U
H13K H 0.207859 0.352468 0.249318 0.035 Uiso 1 1 calc R U
H13L H 0.236004 0.444984 0.216272 0.035 Uiso 1 1 calc R U
C14D C 0.07410(19) 0.39296(18) 0.18320(9) 0.0190(5) Uani 1 1 d . .
C15D C 0.0261(2) 0.49057(19) 0.18450(9) 0.0234(6) Uani 1 1 d . .
H15D H 0.068572 0.538954 0.181794 0.028 Uiso 1 1 calc R U
C16D C -0.0870(2) 0.5146(2) 0.18995(10) 0.0298(7) Uani 1 1 d . .
H16D H -0.120743 0.579914 0.191268 0.036 Uiso 1 1 calc R U
C17D C -0.1505(2) 0.4426(2) 0.19345(10) 0.0318(7) Uani 1 1 d . .
H17D H -0.226040 0.460700 0.196720 0.038 Uiso 1 1 calc R U
C18D C -0.1036(2) 0.3442(2) 0.19219(10) 0.0281(6) Uani 1 1 d . .
H18D H -0.145687 0.295695 0.194277 0.034 Uiso 1 1 calc R U
C19D C 0.0090(2) 0.32231(19) 0.18766(9) 0.0217(6) Uani 1 1 d . .
N20D N 0.07904(16) 0.22870(15) 0.18753(8) 0.0205(5) Uani 1 1 d . .
C21D C 0.0377(2) 0.1370(2) 0.19029(12) 0.0327(7) Uani 1 1 d . .
H21J H -0.040588 0.150939 0.193499 0.049 Uiso 1 1 calc R U
H21K H 0.058161 0.095683 0.217671 0.049 Uiso 1 1 calc R U
H21L H 0.068241 0.104257 0.161509 0.049 Uiso 1 1 calc R U
N22D N 0.75852(17) 0.07032(17) 0.19459(9) 0.0299(6) Uani 1 1 d . .
O23D O 0.76167(16) 0.15756(15) 0.19156(9) 0.0440(6) Uani 1 1 d . .
O24D O 0.83629(17) 0.00691(16) 0.20338(11) 0.0578(7) Uani 1 1 d . .
P1E P 0.58333(5) 0.33221(5) 0.04895(2) 0.01951(15) Uani 1 1 d . .
O2E O 0.46547(14) 0.37789(14) 0.04107(7) 0.0272(4) Uani 1 1 d . .
H2E H 0.451339 0.434970 0.047999 0.041 Uiso 1 1 calc R U
O3E O 0.63511(13) 0.41121(13) 0.06624(7) 0.0233(4) Uani 1 1 d . .
H3E H 0.590945 0.440370 0.087200 0.035 Uiso 1 1 calc R U
O4E O 0.58469(16) 0.24199(13) 0.08217(7) 0.0304(5) Uani 1 1 d . .
O5E O 0.65252(15) 0.30640(13) -0.00049(6) 0.0266(4) Uani 1 1 d . .
H5E H 0.639937 0.352109 -0.020627 0.040 Uiso 1 1 calc R U
P1F P 0.40837(5) 0.57807(5) 0.11283(2) 0.01707(15) Uani 1 1 d . .
O2F O 0.43381(14) 0.68474(12) 0.10465(6) 0.0220(4) Uani 1 1 d . .
H2F H 0.414869 0.711393 0.129966 0.033 Uiso 1 1 calc R U
O3F O 0.38522(13) 0.55323(12) 0.06590(6) 0.0208(4) Uani 1 1 d . .
O4F O 0.50074(14) 0.50720(13) 0.13122(6) 0.0232(4) Uani 1 1 d . .
O5F O 0.30061(13) 0.58250(13) 0.15081(6) 0.0226(4) Uani 1 1 d . .
H5F H 0.312967 0.591671 0.177135 0.034 Uiso 1 1 calc R U
P1G P 0.53890(5) 0.41153(5) 0.25313(2) 0.01779(15) Uani 1 1 d . .
O2G O 0.55562(17) 0.37699(13) 0.20129(7) 0.0305(5) Uani 1 1 d . .
H2G H 0.530998 0.422376 0.183221 0.046 Uiso 1 1 calc R U
O3G O 0.57996(14) 0.32374(12) 0.28509(6) 0.0220(4) Uani 1 1 d . .
O4G O 0.59337(13) 0.49833(12) 0.25370(6) 0.0200(4) Uani 1 1 d . .
O5G O 0.41262(13) 0.44039(13) 0.27098(7) 0.0238(4) Uani 1 1 d . .
H5G H 0.389897 0.493984 0.258029 0.036 Uiso 1 1 calc R U
P1H P 0.38922(5) 0.70740(5) 0.23037(2) 0.01869(15) Uani 1 1 d . .
O2H O 0.34109(13) 0.61566(12) 0.23311(6) 0.0203(4) Uani 1 1 d . .
O3H O 0.37897(14) 0.77139(12) 0.18409(6) 0.0227(4) Uani 1 1 d . .
O4H O 0.33045(15) 0.77382(14) 0.27206(7) 0.0303(5) Uani 1 1 d . .
H4H H 0.362097 0.759003 0.295232 0.046 Uiso 1 1 calc R U
O5H O 0.51171(14) 0.68075(13) 0.23603(8) 0.0273(4) Uani 1 1 d . .
H5H H 0.528759 0.621215 0.240863 0.041 Uiso 1 1 calc R U
P1I P 0.57158(5) 0.46841(5) 0.37875(2) 0.01848(15) Uani 1 1 d . .
O2I O 0.56431(14) 0.35815(12) 0.37521(6) 0.0220(4) Uani 1 1 d . .
H2I H 0.568724 0.348083 0.346932 0.033 Uiso 1 1 calc R U
O3I O 0.66043(14) 0.49621(13) 0.33555(6) 0.0246(4) Uani 1 1 d . .
H3I H 0.637590 0.497921 0.310224 0.037 Uiso 1 1 calc R U
O4I O 0.46335(14) 0.53442(13) 0.37535(6) 0.0243(4) Uani 1 1 d . .
O5I O 0.61218(14) 0.47267(13) 0.42500(6) 0.0224(4) Uani 1 1 d . .
P1J P 0.40618(5) 0.67492(5) 0.46997(2) 0.01894(15) Uani 1 1 d . .
O2J O 0.35259(14) 0.59849(12) 0.45200(7) 0.0227(4) Uani 1 1 d . .
H2J H 0.392426 0.575350 0.428181 0.034 Uiso 1 1 calc R U
O3J O 0.52969(14) 0.63332(14) 0.46863(7) 0.0276(4) Uani 1 1 d . .
H3J H 0.545860 0.581989 0.455341 0.041 Uiso 1 1 calc R U
O4J O 0.39047(15) 0.77182(13) 0.44157(7) 0.0278(4) Uani 1 1 d . .
O5J O 0.35192(15) 0.68871(13) 0.52287(6) 0.0271(4) Uani 1 1 d D .
H5J H 0.363802 0.636646 0.539114 0.041 Uiso 1 1 calc DR U
O1V O 0.42657(19) 0.73209(11) 0.34629(6) 0.0405(5) Uani 1 1 d D .
H1V H 0.436(2) 0.67209(13) 0.34815(15) 0.049 Uiso 1 1 d D U
H2V H 0.409(2) 0.7464(3) 0.37429(8) 0.049 Uiso 1 1 d D U
N1W N 1.0549(2) 0.2530(2) 0.06984(12) 0.0528(8) Uani 1 1 d . .
C2W C 0.9693(3) 0.2399(2) 0.07030(12) 0.0413(8) Uani 1 1 d . .
C3W C 0.8599(3) 0.2230(4) 0.07097(16) 0.0851(16) Uani 1 1 d . .
H3WA H 0.827193 0.267023 0.047094 0.128 Uiso 1 1 calc R U
H3WB H 0.816750 0.234119 0.102181 0.128 Uiso 1 1 calc R U
H3WC H 0.862963 0.156659 0.064095 0.128 Uiso 1 1 calc R U
N1X N -0.0842(3) 0.7765(2) 0.17345(12) 0.0570(8) Uani 1 1 d . .
C2X C 0.0027(3) 0.7815(2) 0.17527(12) 0.0429(8) Uani 1 1 d . .
C3X C 0.1151(3) 0.7885(4) 0.17730(16) 0.0735(13) Uani 1 1 d . .
H3XA H 0.161705 0.767499 0.148145 0.110 Uiso 1 1 calc R U
H3XB H 0.138295 0.747512 0.204271 0.110 Uiso 1 1 calc R U
H3XC H 0.119343 0.855184 0.180812 0.110 Uiso 1 1 calc R U
N1Y N 1.0458(3) 0.2969(3) 0.31790(12) 0.0659(10) Uani 1 1 d . .
C2Y C 0.9565(3) 0.2935(3) 0.31884(12) 0.0469(9) Uani 1 1 d . .
C3Y C 0.8431(3) 0.2884(3) 0.31979(16) 0.0739(13) Uani 1 1 d . .
H3YA H 0.808925 0.346446 0.303159 0.111 Uiso 1 1 calc R U
H3YB H 0.806303 0.283504 0.352564 0.111 Uiso 1 1 calc R U
H3YC H 0.838829 0.231973 0.304283 0.111 Uiso 1 1 calc R U
N1Z N -0.0761(2) 0.7708(2) 0.44314(12) 0.0553(8) Uani 1 1 d . .
C2Z C 0.0140(3) 0.7744(2) 0.43882(12) 0.0429(8) Uani 1 1 d . .
C3Z C 0.1294(3) 0.7774(3) 0.43417(16) 0.0700(13) Uani 1 1 d . .
H3ZA H 0.164290 0.720765 0.451516 0.105 Uiso 1 1 calc R U
H3ZB H 0.137981 0.835512 0.447109 0.105 Uiso 1 1 calc R U
H3ZC H 0.162361 0.777887 0.400795 0.105 Uiso 1 1 calc R U

loop_
_atom_site_aniso_label
_atom_site_aniso_U_11
_atom_site_aniso_U_22
_atom_site_aniso_U_33
_atom_site_aniso_U_23
_atom_site_aniso_U_13
_atom_site_aniso_U_12
O1A 0.0233(10) 0.0153(9) 0.0345(11) -0.0048(8) -0.0069(8) -0.0057(7)
C2A 0.0224(14) 0.0217(14) 0.0163(13) 0.0002(11) -0.0033(10) -0.0056(10)
C3A 0.0276(14) 0.0144(13) 0.0263(15) -0.0019(11) -0.0043(11) -0.0025(10)
C4A 0.0219(14) 0.0170(14) 0.0308(15) 0.0005(11) -0.0065(11) 0.0029(10)
C5A 0.0175(13) 0.0240(15) 0.0253(14) -0.0023(11) -0.0063(11) -0.0023(10)
C6A 0.0227(14) 0.0168(13) 0.0203(14) 0.0001(11) -0.0034(10) -0.0045(10)
C7A 0.0180(13) 0.0171(13) 0.0175(13) -0.0002(10) -0.0034(10) -0.0019(10)
C8A 0.0224(13) 0.0163(13) 0.0208(14) -0.0010(10) -0.0034(10) -0.0039(10)
C9A 0.0210(13) 0.0154(13) 0.0268(14) -0.0010(11) -0.0051(11) -0.0048(10)
C10A 0.0188(13) 0.0211(14) 0.0225(14) 0.0003(11) -0.0068(10) -0.0047(10)
C11A 0.0153(13) 0.0158(13) 0.0312(15) -0.0015(11) -0.0061(11) -0.0018(10)
C12A 0.0157(13) 0.0264(15) 0.0383(17) 0.0062(13) -0.0046(12) -0.0023(11)
C13A 0.0235(14) 0.0219(15) 0.0402(17) -0.0069(13) -0.0132(12) -0.0002(11)
C14A 0.0192(13) 0.0222(14) 0.0225(14) -0.0028(11) -0.0060(11) -0.0030(10)
C15A 0.0267(14) 0.0205(14) 0.0292(15) -0.0012(12) -0.0086(12) -0.0028(11)
C16A 0.0235(14) 0.0257(15) 0.0315(16) -0.0024(12) -0.0093(12) 0.0055(11)
C17A 0.0161(14) 0.0354(17) 0.0320(16) 0.0000(13) -0.0057(11) 0.0035(11)
C18A 0.0173(14) 0.0285(16) 0.0391(17) 0.0019(13) -0.0067(12) -0.0062(11)
C19A 0.0164(13) 0.0206(14) 0.0287(15) 0.0000(11) -0.0054(11) -0.0029(10)
N20A 0.0196(11) 0.0186(12) 0.0338(13) 0.0006(10) -0.0077(9) -0.0063(9)
C21A 0.0265(16) 0.0205(15) 0.070(2) 0.0032(15) -0.0124(15) -0.0107(12)
N22A 0.0198(12) 0.0266(14) 0.0500(16) -0.0050(12) -0.0085(11) -0.0016(10)
O23A 0.0280(12) 0.0262(13) 0.121(2) -0.0153(14) -0.0184(13) -0.0058(9)
O24A 0.0275(13) 0.0325(14) 0.162(3) -0.0084(16) -0.0375(16) 0.0026(10)
O1B 0.0198(9) 0.0149(9) 0.0362(11) -0.0017(8) -0.0069(8) -0.0060(7)
C2B 0.0203(13) 0.0192(13) 0.0152(13) -0.0042(10) -0.0021(10) -0.0033(10)
C3B 0.0268(14) 0.0128(13) 0.0206(14) -0.0029(11) -0.0019(11) -0.0023(10)
C4B 0.0201(13) 0.0211(14) 0.0262(15) -0.0023(11) -0.0073(11) 0.0016(10)
C5B 0.0186(13) 0.0232(14) 0.0268(15) -0.0054(11) -0.0050(11) -0.0035(10)
C6B 0.0212(13) 0.0189(14) 0.0199(13) -0.0014(11) -0.0014(10) -0.0044(10)
C7B 0.0177(13) 0.0178(13) 0.0154(13) -0.0019(10) -0.0029(10) -0.0041(10)
C8B 0.0231(13) 0.0144(13) 0.0200(13) -0.0007(10) -0.0044(10) -0.0048(10)
C9B 0.0194(13) 0.0137(13) 0.0245(14) 0.0004(11) -0.0052(10) -0.0044(10)
C10B 0.0170(13) 0.0204(14) 0.0183(13) 0.0004(11) -0.0035(10) -0.0052(10)
C11B 0.0154(13) 0.0157(13) 0.0253(14) -0.0005(11) -0.0033(10) -0.0028(10)
C12B 0.0193(13) 0.0198(14) 0.0294(15) 0.0033(12) -0.0006(11) -0.0030(10)
C13B 0.0230(14) 0.0208(14) 0.0340(16) -0.0066(12) -0.0065(12) -0.0043(11)
C14B 0.0165(13) 0.0238(14) 0.0215(14) -0.0008(11) -0.0035(10) -0.0025(10)
C15B 0.0225(14) 0.0204(14) 0.0308(15) -0.0022(12) -0.0041(11) -0.0008(11)
C16B 0.0267(15) 0.0271(16) 0.0316(16) -0.0021(13) -0.0057(12) 0.0059(12)
C17B 0.0151(14) 0.0373(18) 0.0369(17) -0.0021(14) -0.0045(12) 0.0028(12)
C18B 0.0179(14) 0.0322(16) 0.0355(17) 0.0006(13) -0.0060(12) -0.0046(11)
C19B 0.0164(13) 0.0219(14) 0.0234(14) -0.0008(11) -0.0032(10) -0.0011(10)
N20B 0.0179(11) 0.0192(12) 0.0276(12) 0.0013(9) -0.0067(9) -0.0064(8)
C21B 0.0256(15) 0.0214(15) 0.058(2) -0.0013(14) -0.0104(14) -0.0099(12)
N22B 0.0191(12) 0.0270(14) 0.0538(17) -0.0045(12) -0.0102(11) -0.0025(10)
O23B 0.0259(11) 0.0318(13) 0.0758(17) 0.0096(12) -0.0133(11) -0.0125(9)
O24B 0.0393(13) 0.0445(15) 0.114(2) 0.0180(15) -0.0475(15) -0.0098(11)
O1C 0.0218(9) 0.0121(9) 0.0321(11) 0.0005(8) -0.0078(8) -0.0061(7)
C2C 0.0237(13) 0.0185(13) 0.0142(13) 0.0000(10) -0.0041(10) -0.0068(10)
C3C 0.0236(14) 0.0152(13) 0.0204(14) -0.0005(11) -0.0051(11) -0.0022(10)
C4C 0.0210(13) 0.0206(14) 0.0229(14) 0.0003(11) -0.0057(11) -0.0003(10)
C5C 0.0199(13) 0.0231(14) 0.0220(14) -0.0011(11) -0.0043(10) -0.0082(10)
C6C 0.0278(14) 0.0147(13) 0.0214(14) -0.0003(11) -0.0049(11) -0.0051(10)
C7C 0.0213(13) 0.0162(13) 0.0164(13) -0.0025(10) -0.0042(10) -0.0032(10)
C8C 0.0262(14) 0.0130(13) 0.0243(14) 0.0013(11) -0.0063(11) -0.0050(10)
C9C 0.0252(14) 0.0138(13) 0.0242(14) 0.0014(11) -0.0082(11) -0.0066(10)
C10C 0.0218(13) 0.0193(14) 0.0187(13) 0.0005(11) -0.0051(10) -0.0068(10)
C11C 0.0185(13) 0.0141(13) 0.0243(14) 0.0002(11) -0.0041(10) -0.0030(10)
C12C 0.0259(14) 0.0193(14) 0.0280(15) -0.0022(11) -0.0082(11) -0.0039(11)
C13C 0.0193(13) 0.0198(14) 0.0255(14) 0.0000(11) -0.0023(11) -0.0035(10)
C14C 0.0210(14) 0.0231(14) 0.0204(14) 0.0003(11) -0.0025(11) -0.0029(11)
C15C 0.0306(16) 0.0229(15) 0.0296(16) -0.0010(12) -0.0043(12) -0.0001(12)
C16C 0.0303(16) 0.0316(17) 0.0346(17) -0.0015(14) -0.0028(13) 0.0112(13)
C17C 0.0177(15) 0.046(2) 0.0374(18) 0.0015(15) 0.0024(12) 0.0034(13)
C18C 0.0195(14) 0.0381(18) 0.0374(17) 0.0036(14) -0.0028(12) -0.0095(12)
C19C 0.0181(13) 0.0227(14) 0.0279(15) 0.0023(12) -0.0032(11) -0.0023(10)
N20C 0.0203(12) 0.0202(12) 0.0357(14) 0.0031(10) -0.0084(10) -0.0071(9)
C21C 0.0328(17) 0.0254(16) 0.068(2) 0.0051(15) -0.0174(16) -0.0150(13)
N22C 0.0238(12) 0.0238(13) 0.0403(15) -0.0016(11) -0.0078(11) -0.0060(10)
O23C 0.0294(11) 0.0279(12) 0.0610(15) 0.0064(11) -0.0076(10) -0.0141(9)
O24C 0.0299(12) 0.0410(14) 0.0887(19) 0.0139(13) -0.0308(12) -0.0112(10)
O1D 0.0208(9) 0.0118(9) 0.0376(11) -0.0015(8) -0.0109(8) -0.0045(7)
C2D 0.0202(13) 0.0185(13) 0.0159(13) -0.0014(10) -0.0038(10) -0.0036(10)
C3D 0.0232(14) 0.0131(13) 0.0255(14) -0.0007(11) -0.0044(11) -0.0024(10)
C4D 0.0208(14) 0.0193(14) 0.0236(14) -0.0010(11) -0.0027(11) 0.0021(10)
C5D 0.0162(13) 0.0228(14) 0.0240(14) -0.0002(11) -0.0043(10) -0.0067(10)
C6D 0.0232(13) 0.0151(13) 0.0187(13) 0.0001(10) -0.0029(10) -0.0057(10)
C7D 0.0173(12) 0.0144(12) 0.0141(12) -0.0005(10) -0.0039(9) -0.0022(9)
C8D 0.0214(13) 0.0136(13) 0.0201(13) -0.0007(10) -0.0064(10) -0.0034(10)
C9D 0.0218(13) 0.0114(12) 0.0243(14) 0.0018(10) -0.0063(11) -0.0047(10)
C10D 0.0180(13) 0.0197(13) 0.0166(13) 0.0010(10) -0.0029(10) -0.0059(10)
C11D 0.0168(12) 0.0116(12) 0.0242(14) -0.0008(10) -0.0051(10) -0.0032(9)
C12D 0.0214(13) 0.0162(13) 0.0260(15) 0.0029(11) -0.0035(11) -0.0045(10)
C13D 0.0241(14) 0.0158(13) 0.0308(15) -0.0024(11) -0.0103(11) -0.0015(10)
C14D 0.0178(13) 0.0195(13) 0.0190(13) -0.0003(11) -0.0031(10) -0.0024(10)
C15D 0.0272(14) 0.0180(14) 0.0245(14) -0.0007(11) -0.0063(11) -0.0017(11)
C16D 0.0280(15) 0.0254(16) 0.0302(16) -0.0014(12) -0.0025(12) 0.0067(12)
C17D 0.0173(14) 0.0368(18) 0.0346(17) 0.0030(14) 0.0007(12) 0.0032(12)
C18D 0.0169(14) 0.0327(16) 0.0339(16) 0.0049(13) -0.0042(12) -0.0069(11)
C19D 0.0200(14) 0.0204(14) 0.0234(14) 0.0012(11) -0.0040(11) -0.0020(10)
N20D 0.0169(11) 0.0149(11) 0.0312(13) 0.0020(9) -0.0068(9) -0.0060(8)
C21D 0.0265(15) 0.0190(15) 0.057(2) 0.0036(14) -0.0143(14) -0.0105(11)
N22D 0.0199(12) 0.0251(14) 0.0451(16) 0.0013(11) -0.0071(11) -0.0054(10)
O23D 0.0285(11) 0.0256(12) 0.0823(18) 0.0022(11) -0.0173(11) -0.0118(9)
O24D 0.0259(12) 0.0338(13) 0.117(2) 0.0016(14) -0.0296(13) -0.0014(10)
P1E 0.0246(4) 0.0134(3) 0.0205(4) -0.0019(3) -0.0024(3) -0.0046(3)
O2E 0.0252(10) 0.0224(10) 0.0362(11) -0.0112(9) -0.0046(8) -0.0055(8)
O3E 0.0216(10) 0.0183(10) 0.0300(11) -0.0049(8) -0.0008(8) -0.0053(7)
O4E 0.0487(12) 0.0191(10) 0.0258(11) 0.0031(8) -0.0073(9) -0.0135(9)
O5E 0.0344(11) 0.0194(10) 0.0212(10) -0.0009(8) -0.0027(8) 0.0048(8)
P1F 0.0199(3) 0.0137(3) 0.0179(3) -0.0007(3) -0.0029(3) -0.0042(2)
O2F 0.0258(10) 0.0170(10) 0.0231(10) -0.0024(8) -0.0001(8) -0.0071(7)
O3F 0.0250(9) 0.0182(9) 0.0196(9) -0.0022(7) -0.0054(7) -0.0031(7)
O4F 0.0279(10) 0.0194(10) 0.0216(10) -0.0017(8) -0.0061(8) -0.0005(7)
O5F 0.0254(10) 0.0254(10) 0.0194(10) -0.0034(8) -0.0019(7) -0.0116(8)
P1G 0.0229(3) 0.0113(3) 0.0196(3) 0.0002(3) -0.0052(3) -0.0035(2)
O2G 0.0515(13) 0.0185(10) 0.0203(10) -0.0006(8) -0.0106(9) 0.0005(9)
O3G 0.0326(10) 0.0114(9) 0.0239(10) 0.0017(7) -0.0105(8) -0.0047(7)
O4G 0.0176(9) 0.0132(9) 0.0281(10) 0.0027(7) -0.0042(7) -0.0022(7)
O5G 0.0239(10) 0.0178(10) 0.0312(11) 0.0047(8) -0.0078(8) -0.0080(7)
P1H 0.0196(3) 0.0135(3) 0.0240(4) -0.0036(3) -0.0070(3) -0.0011(2)
O2H 0.0215(9) 0.0167(9) 0.0230(10) -0.0016(7) -0.0052(7) -0.0029(7)
O3H 0.0306(10) 0.0134(9) 0.0262(10) -0.0019(8) -0.0096(8) -0.0036(7)
O4H 0.0349(11) 0.0257(11) 0.0312(11) -0.0135(9) -0.0115(9) 0.0048(8)
O5H 0.0245(10) 0.0124(9) 0.0481(12) -0.0006(9) -0.0146(9) -0.0038(7)
P1I 0.0216(3) 0.0154(3) 0.0196(3) -0.0009(3) -0.0043(3) -0.0055(3)
O2I 0.0286(10) 0.0182(10) 0.0198(10) -0.0004(7) -0.0044(8) -0.0060(7)
O3I 0.0304(10) 0.0253(10) 0.0215(10) 0.0000(8) -0.0050(8) -0.0139(8)
O4I 0.0285(10) 0.0221(10) 0.0230(10) -0.0045(8) -0.0092(8) -0.0004(8)
O5I 0.0252(10) 0.0212(10) 0.0227(10) -0.0027(8) -0.0082(8) -0.0040(7)
P1J 0.0238(3) 0.0128(3) 0.0213(4) -0.0006(3) -0.0055(3) -0.0046(3)
O2J 0.0229(10) 0.0168(10) 0.0286(11) -0.0028(8) -0.0018(8) -0.0062(7)
O3J 0.0264(10) 0.0261(11) 0.0343(11) -0.0116(9) -0.0098(8) -0.0048(8)
O4J 0.0428(11) 0.0160(10) 0.0278(11) 0.0014(8) -0.0109(9) -0.0104(8)
O5J 0.0380(11) 0.0187(10) 0.0210(10) -0.0020(8) -0.0027(8) 0.0019(8)
O1V 0.0695(15) 0.0249(11) 0.0255(11) 0.0000(9) -0.0114(11) -0.0021(11)
N1W 0.0450(19) 0.0384(17) 0.074(2) -0.0083(15) -0.0138(16) 0.0014(13)
C2W 0.0361(19) 0.042(2) 0.041(2) 0.0035(15) -0.0077(15) 0.0018(15)
C3W 0.044(2) 0.142(5) 0.070(3) 0.024(3) -0.019(2) -0.025(3)
N1X 0.0407(19) 0.050(2) 0.073(2) -0.0063(17) 0.0031(16) -0.0008(14)
C2X 0.042(2) 0.0371(19) 0.041(2) -0.0014(15) 0.0010(16) 0.0065(15)
C3X 0.041(2) 0.103(4) 0.072(3) -0.011(3) -0.008(2) 0.000(2)
N1Y 0.047(2) 0.079(3) 0.061(2) -0.0082(19) 0.0050(16) 0.0029(17)
C2Y 0.038(2) 0.048(2) 0.040(2) 0.0057(16) 0.0063(15) 0.0124(16)
C3Y 0.042(2) 0.091(3) 0.071(3) 0.023(2) -0.001(2) 0.004(2)
N1Z 0.0366(18) 0.051(2) 0.076(2) -0.0160(17) -0.0110(15) 0.0051(14)
C2Z 0.038(2) 0.039(2) 0.048(2) 0.0050(16) -0.0116(16) 0.0003(14)
C3Z 0.036(2) 0.098(4) 0.073(3) 0.030(3) -0.0121(19) -0.022(2)

loop_
_atom_type_symbol
_atom_type_description
_atom_type_scat_dispersion_real
_atom_type_scat_dispersion_imag
_atom_type_scat_source
C C 0.0033 0.0016 'International Tables Vol C Tables 4.2.6.8 and 6.1.1.4'
H H 0.0000 0.0000 'International Tables Vol C Tables 4.2.6.8 and 6.1.1.4'
N N 0.0061 0.0033 'International Tables Vol C Tables 4.2.6.8 and 6.1.1.4'
O O 0.0106 0.0060 'International Tables Vol C Tables 4.2.6.8 and 6.1.1.4'
P P 0.1023 0.0942 'International Tables Vol C Tables 4.2.6.8 and 6.1.1.4'

loop_
_geom_angle_atom_site_label_1
_geom_angle_atom_site_label_2
_geom_angle_atom_site_label_3
_geom_angle
C2A O1A H1A 109.5
O1A C2A C3A 122.0(2)
O1A C2A C7A 118.4(2)
C3A C2A C7A 119.6(2)
C4A C3A C2A 121.3(2)
C4A C3A H3A 119.3
C2A C3A H3A 119.3
C3A C4A C5A 119.0(2)
C3A C4A H4A 120.5
C5A C4A H4A 120.5
C6A C5A C4A 121.8(2)
C6A C5A N22A 118.4(2)
C4A C5A N22A 119.8(2)
C5A C6A C7A 119.9(2)
C5A C6A H6A 120.1
C7A C6A H6A 120.1
C6A C7A C2A 118.4(2)
C6A C7A C8A 116.5(2)
C2A C7A C8A 125.1(2)
C9A C8A C7A 128.1(2)
C9A C8A H8A 115.9
C7A C8A H8A 115.9
C8A C9A C10A 122.6(2)
C8A C9A H9A 118.7
C10A C9A H9A 118.7
N20A C10A C9A 121.2(2)
N20A C10A C11A 109.9(2)
C9A C10A C11A 128.9(2)
C14A C11A C10A 100.97(19)
C14A C11A C13A 110.6(2)
C10A C11A C13A 113.8(2)
C14A C11A C12A 109.9(2)
C10A C11A C12A 109.4(2)
C13A C11A C12A 111.6(2)
C11A C12A H12A 109.5
C11A C12A H12B 109.5
H12A C12A H12B 109.5
C11A C12A H12C 109.5
H12A C12A H12C 109.5
H12B C12A H12C 109.5
C11A C13A H13A 109.5
C11A C13A H13B 109.5
H13A C13A H13B 109.5
C11A C13A H13C 109.5
H13A C13A H13C 109.5
H13B C13A H13C 109.5
C15A C14A C19A 119.5(2)
C15A C14A C11A 131.0(2)
C19A C14A C11A 109.5(2)
C14A C15A C16A 118.3(3)
C14A C15A H15A 120.8
C16A C15A H15A 120.8
C17A C16A C15A 121.5(3)
C17A C16A H16A 119.3
C15A C16A H16A 119.3
C16A C17A C18A 121.3(2)
C16A C17A H17A 119.4
C18A C17A H17A 119.4
C17A C18A C19A 116.2(3)
C17A C18A H18A 121.9
C19A C18A H18A 121.9
C14A C19A C18A 123.2(2)
C14A C19A N20A 107.9(2)
C18A C19A N20A 128.9(2)
C10A N20A C19A 111.7(2)
C10A N20A C21A 126.0(2)
C19A N20A C21A 122.3(2)
N20A C21A H21A 109.5
N20A C21A H21B 109.5
H21A C21A H21B 109.5
N20A C21A H21C 109.5
H21A C21A H21C 109.5
H21B C21A H21C 109.5
O23A N22A O24A 121.4(2)
O23A N22A C5A 119.3(2)
O24A N22A C5A 119.2(2)
C2B O1B H1B 109.5
O1B C2B C3B 121.0(2)
O1B C2B C7B 118.6(2)
C3B C2B C7B 120.3(2)
C4B C3B C2B 120.5(2)
C4B C3B H3B 119.7
C2B C3B H3B 119.7
C3B C4B C5B 119.1(2)
C3B C4B H4B 120.5
C5B C4B H4B 120.5
C6B C5B C4B 122.1(2)
C6B C5B N22B 118.4(2)
C4B C5B N22B 119.4(2)
C5B C6B C7B 119.9(2)
C5B C6B H6B 120.1
C7B C6B H6B 120.1
C6B C7B C2B 118.1(2)
C6B C7B C8B 116.9(2)
C2B C7B C8B 125.0(2)
C9B C8B C7B 127.3(2)
C9B C8B H8B 116.4
C7B C8B H8B 116.4
C8B C9B C10B 123.6(2)
C8B C9B H9B 118.2
C10B C9B H9B 118.2
N20B C10B C9B 121.1(2)
N20B C10B C11B 110.1(2)
C9B C10B C11B 128.8(2)
C14B C11B C10B 100.80(19)
C14B C11B C13B 111.6(2)
C10B C11B C13B 112.4(2)
C14B C11B C12B 108.8(2)
C10B C11B C12B 110.6(2)
C13B C11B C12B 112.1(2)
C11B C12B H12D 109.5
C11B C12B H12E 109.5
H12D C12B H12E 109.5
C11B C12B H12F 109.5
H12D C12B H12F 109.5
H12E C12B H12F 109.5
C11B C13B H13D 109.5
C11B C13B H13E 109.5
H13D C13B H13E 109.5
C11B C13B H13F 109.5
H13D C13B H13F 109.5
H13E C13B H13F 109.5
C19B C14B C15B 118.8(2)
C19B C14B C11B 109.9(2)
C15B C14B C11B 131.2(2)
C16B C15B C14B 118.4(3)
C16B C15B H15B 120.8
C14B C15B H15B 120.8
C15B C16B C17B 121.5(3)
C15B C16B H16B 119.2
C17B C16B H16B 119.2
C16B C17B C18B 121.4(3)
C16B C17B H17B 119.3
C18B C17B H17B 119.3
C19B C18B C17B 115.7(3)
C19B C18B H18B 122.1
C17B C18B H18B 122.1
C14B C19B C18B 124.2(2)
C14B C19B N20B 107.5(2)
C18B C19B N20B 128.3(2)
C10B N20B C19B 111.6(2)
C10B N20B C21B 126.7(2)
C19B N20B C21B 121.7(2)
N20B C21B H21D 109.5
N20B C21B H21E 109.5
H21D C21B H21E 109.5
N20B C21B H21F 109.5
H21D C21B H21F 109.5
H21E C21B H21F 109.5
O23B N22B O24B 123.2(2)
O23B N22B C5B 119.0(2)
O24B N22B C5B 117.8(2)
C2C O1C H1C 109.5
O1C C2C C3C 121.0(2)
O1C C2C C7C 118.8(2)
C3C C2C C7C 120.2(2)
C4C C3C C2C 120.8(2)
C4C C3C H3C 119.6
C2C C3C H3C 119.6
C3C C4C C5C 118.8(2)
C3C C4C H4C 120.6
C5C C4C H4C 120.6
C6C C5C C4C 121.8(2)
C6C C5C N22C 118.7(2)
C4C C5C N22C 119.5(2)
C5C C6C C7C 120.6(2)
C5C C6C H6C 119.7
C7C C6C H6C 119.7
C6C C7C C2C 117.7(2)
C6C C7C C8C 116.6(2)
C2C C7C C8C 125.6(2)
C9C C8C C7C 129.4(2)
C9C C8C H8C 115.3
C7C C8C H8C 115.3
C8C C9C C10C 122.8(2)
C8C C9C H9C 118.6
C10C C9C H9C 118.6
N20C C10C C9C 121.7(2)
N20C C10C C11C 109.6(2)
C9C C10C C11C 128.7(2)
C14C C11C C10C 101.1(2)
C14C C11C C13C 109.0(2)
C10C C11C C13C 110.7(2)
C14C C11C C12C 110.3(2)
C10C C11C C12C 112.8(2)
C13C C11C C12C 112.3(2)
C11C C12C H12G 109.5
C11C C12C H12H 109.5
H12G C12C H12H 109.5
C11C C12C H12I 109.5
H12G C12C H12I 109.5
H12H C12C H12I 109.5
C11C C13C H13G 109.5
C11C C13C H13H 109.5
H13G C13C H13H 109.5
C11C C13C H13I 109.5
H13G C13C H13I 109.5
H13H C13C H13I 109.5
C15C C14C C19C 119.6(2)
C15C C14C C11C 130.8(2)
C19C C14C C11C 109.5(2)
C14C C15C C16C 118.2(3)
C14C C15C H15C 120.9
C16C C15C H15C 120.9
C15C C16C C17C 121.2(3)
C15C C16C H16C 119.4
C17C C16C H16C 119.4
C18C C17C C16C 121.1(3)
C18C C17C H17C 119.5
C16C C17C H17C 119.5
C17C C18C C19C 116.6(3)
C17C C18C H18C 121.7
C19C C18C H18C 121.7
C18C C19C C14C 123.2(3)
C18C C19C N20C 128.9(3)
C14C C19C N20C 107.9(2)
C10C N20C C19C 111.7(2)
C10C N20C C21C 126.6(2)
C19C N20C C21C 121.7(2)
N20C C21C H21G 109.5
N20C C21C H21H 109.5
H21G C21C H21H 109.5
N20C C21C H21I 109.5
H21G C21C H21I 109.5
H21H C21C H21I 109.5
O23C N22C O24C 123.1(2)
O23C N22C C5C 118.8(2)
O24C N22C C5C 118.1(2)
C2D O1D H1D 109.5
O1D C2D C3D 122.0(2)
O1D C2D C7D 118.2(2)
C3D C2D C7D 119.8(2)
C4D C3D C2D 120.5(2)
C4D C3D H3D 119.8
C2D C3D H3D 119.8
C3D C4D C5D 119.4(2)
C3D C4D H4D 120.3
C5D C4D H4D 120.3
C6D C5D C4D 121.9(2)
C6D C5D N22D 118.7(2)
C4D C5D N22D 119.4(2)
C5D C6D C7D 119.7(2)
C5D C6D H6D 120.1
C7D C6D H6D 120.1
C6D C7D C2D 118.6(2)
C6D C7D C8D 116.8(2)
C2D C7D C8D 124.6(2)
C9D C8D C7D 128.7(2)
C9D C8D H8D 115.6
C7D C8D H8D 115.6
C8D C9D C10D 122.9(2)
C8D C9D H9D 118.5
C10D C9D H9D 118.5
N20D C10D C9D 122.2(2)
N20D C10D C11D 109.7(2)
C9D C10D C11D 128.1(2)
C14D C11D C10D 101.13(19)
C14D C11D C13D 110.2(2)
C10D C11D C13D 113.7(2)
C14D C11D C12D 110.1(2)
C10D C11D C12D 108.6(2)
C13D C11D C12D 112.6(2)
C11D C12D H12J 109.5
C11D C12D H12K 109.5
H12J C12D H12K 109.5
C11D C12D H12L 109.5
H12J C12D H12L 109.5
H12K C12D H12L 109.5
C11D C13D H13J 109.5
C11D C13D H13K 109.5
H13J C13D H13K 109.5
C11D C13D H13L 109.5
H13J C13D H13L 109.5
H13K C13D H13L 109.5
C15D C14D C19D 119.7(2)
C15D C14D C11D 130.6(2)
C19D C14D C11D 109.7(2)
C14D C15D C16D 118.3(3)
C14D C15D H15D 120.8
C16D C15D H15D 120.8
C15D C16D C17D 120.9(3)
C15D C16D H16D 119.5
C17D C16D H16D 119.5
C18D C17D C16D 121.5(3)
C18D C17D H17D 119.3
C16D C17D H17D 119.3
C19D C18D C17D 116.3(3)
C19D C18D H18D 121.9
C17D C18D H18D 121.9
C18D C19D C14D 123.3(2)
C18D C19D N20D 129.0(2)
C14D C19D N20D 107.7(2)
C10D N20D C19D 111.6(2)
C10D N20D C21D 125.9(2)
C19D N20D C21D 122.5(2)
N20D C21D H21J 109.5
N20D C21D H21K 109.5
H21J C21D H21K 109.5
N20D C21D H21L 109.5
H21J C21D H21L 109.5
H21K C21D H21L 109.5
O23D N22D O24D 122.4(2)
O23D N22D C5D 119.0(2)
O24D N22D C5D 118.5(2)
O4E P1E O5E 109.27(11)
O4E P1E O2E 111.37(11)
O5E P1E O2E 108.01(11)
O4E P1E O3E 113.18(11)
O5E P1E O3E 105.84(11)
O2E P1E O3E 108.91(10)
P1E O2E H2E 109.5
P1E O3E H3E 109.5
P1E O5E H5E 109.5
O3F P1F O4F 113.61(10)
O3F P1F O5F 108.20(10)
O4F P1F O5F 110.50(10)
O3F P1F O2F 106.98(10)
O4F P1F O2F 111.00(10)
O5F P1F O2F 106.21(10)
P1F O2F H2F 109.5
P1F O5F H5F 109.5
O3G P1G O4G 113.68(10)
O3G P1G O2G 106.94(10)
O4G P1G O2G 111.60(11)
O3G P1G O5G 107.08(10)
O4G P1G O5G 109.68(10)
O2G P1G O5G 107.58(11)
P1G O2G H2G 109.5
P1G O5G H5G 109.5
O2H P1H O3H 113.06(10)
O2H P1H O5H 110.39(10)
O3H P1H O5H 109.38(11)
O2H P1H O4H 111.71(11)
O3H P1H O4H 105.72(10)
O5H P1H O4H 106.26(11)
P1H O4H H4H 109.5
P1H O5H H5H 109.5
O4I P1I O5I 113.67(10)
O4I P1I O3I 109.76(11)
O5I P1I O3I 108.44(10)
O4I P1I O2I 111.11(10)
O5I P1I O2I 106.77(10)
O3I P1I O2I 106.81(10)
P1I O2I H2I 109.5
P1I O3I H3I 109.5
O4J P1J O5J 108.78(10)
O4J P1J O2J 112.77(11)
O5J P1J O2J 107.15(11)
O4J P1J O3J 110.75(11)
O5J P1J O3J 108.39(11)
O2J P1J O3J 108.86(10)
P1J O2J H2J 109.5
P1J O3J H3J 109.5
P1J O5J H5J 109.5
H1V O1V H2V 104.531(19)
N1W C2W C3W 179.9(5)
C2W C3W H3WA 109.5
C2W C3W H3WB 109.5
H3WA C3W H3WB 109.5
C2W C3W H3WC 109.5
H3WA C3W H3WC 109.5
H3WB C3W H3WC 109.5
N1X C2X C3X 179.6(5)
C2X C3X H3XA 109.5
C2X C3X H3XB 109.5
H3XA C3X H3XB 109.5
C2X C3X H3XC 109.5
H3XA C3X H3XC 109.5
H3XB C3X H3XC 109.5
N1Y C2Y C3Y 179.5(5)
C2Y C3Y H3YA 109.5
C2Y C3Y H3YB 109.5
H3YA C3Y H3YB 109.5
C2Y C3Y H3YC 109.5
H3YA C3Y H3YC 109.5
H3YB C3Y H3YC 109.5
N1Z C2Z C3Z 178.8(4)
C2Z C3Z H3ZA 109.5
C2Z C3Z H3ZB 109.5
H3ZA C3Z H3ZB 109.5
C2Z C3Z H3ZC 109.5
H3ZA C3Z H3ZC 109.5
H3ZB C3Z H3ZC 109.5

loop_
_geom_bond_atom_site_label_1
_geom_bond_atom_site_label_2
_geom_bond_distance
O1A C2A 1.329(3)
O1A H1A 0.8200
C2A C3A 1.400(3)
C2A C7A 1.423(3)
C3A C4A 1.363(4)
C3A H3A 0.9300
C4A C5A 1.393(4)
C4A H4A 0.9300
C5A C6A 1.380(3)
C5A N22A 1.451(3)
C6A C7A 1.401(3)
C6A H6A 0.9300
C7A C8A 1.451(3)
C8A C9A 1.351(3)
C8A H8A 0.9300
C9A C10A 1.431(3)
C9A H9A 0.9300
C10A N20A 1.325(3)
C10A C11A 1.519(3)
C11A C14A 1.511(3)
C11A C13A 1.539(3)
C11A C12A 1.542(4)
C12A H12A 0.9600
C12A H12B 0.9600
C12A H12C 0.9600
C13A H13A 0.9600
C13A H13B 0.9600
C13A H13C 0.9600
C14A C15A 1.379(4)
C14A C19A 1.388(4)
C15A C16A 1.392(4)
C15A H15A 0.9300
C16A C17A 1.381(4)
C16A H16A 0.9300
C17A C18A 1.390(4)
C17A H17A 0.9300
C18A C19A 1.391(3)
C18A H18A 0.9300
C19A N20A 1.420(3)
N20A C21A 1.471(3)
C21A H21A 0.9600
C21A H21B 0.9600
C21A H21C 0.9600
N22A O23A 1.219(3)
N22A O24A 1.222(3)
O1B C2B 1.340(3)
O1B H1B 0.8200
C2B C3B 1.405(3)
C2B C7B 1.415(3)
C3B C4B 1.369(3)
C3B H3B 0.9300
C4B C5B 1.388(4)
C4B H4B 0.9300
C5B C6B 1.377(3)
C5B N22B 1.457(3)
C6B C7B 1.404(3)
C6B H6B 0.9300
C7B C8B 1.457(3)
C8B C9B 1.354(3)
C8B H8B 0.9300
C9B C10B 1.435(3)
C9B H9B 0.9300
C10B N20B 1.322(3)
C10B C11B 1.518(3)
C11B C14B 1.511(3)
C11B C13B 1.534(3)
C11B C12B 1.541(4)
C12B H12D 0.9600
C12B H12E 0.9600
C12B H12F 0.9600
C13B H13D 0.9600
C13B H13E 0.9600
C13B H13F 0.9600
C14B C19B 1.383(4)
C14B C15B 1.389(4)
C15B C16B 1.382(4)
C15B H15B 0.9300
C16B C17B 1.386(4)
C16B H16B 0.9300
C17B C18B 1.391(4)
C17B H17B 0.9300
C18B C19B 1.386(3)
C18B H18B 0.9300
C19B N20B 1.429(3)
N20B C21B 1.468(3)
C21B H21D 0.9600
C21B H21E 0.9600
C21B H21F 0.9600
N22B O23B 1.221(3)
N22B O24B 1.233(3)
O1C C2C 1.338(3)
O1C H1C 0.8200
C2C C3C 1.401(3)
C2C C7C 1.415(3)
C3C C4C 1.371(3)
C3C H3C 0.9300
C4C C5C 1.386(4)
C4C H4C 0.9300
C5C C6C 1.375(3)
C5C N22C 1.455(3)
C6C C7C 1.397(3)
C6C H6C 0.9300
C7C C8C 1.455(3)
C8C C9C 1.342(3)
C8C H8C 0.9300
C9C C10C 1.435(3)
C9C H9C 0.9300
C10C N20C 1.323(3)
C10C C11C 1.524(3)
C11C C14C 1.512(3)
C11C C13C 1.541(3)
C11C C12C 1.543(3)
C12C H12G 0.9600
C12C H12H 0.9600
C12C H12I 0.9600
C13C H13G 0.9600
C13C H13H 0.9600
C13C H13I 0.9600
C14C C15C 1.380(4)
C14C C19C 1.384(4)
C15C C16C 1.387(4)
C15C H15C 0.9300
C16C C17C 1.391(4)
C16C H16C 0.9300
C17C C18C 1.382(4)
C17C H17C 0.9300
C18C C19C 1.383(4)
C18C H18C 0.9300
C19C N20C 1.427(3)
N20C C21C 1.465(3)
C21C H21G 0.9600
C21C H21H 0.9600
C21C H21I 0.9600
N22C O23C 1.227(3)
N22C O24C 1.230(3)
O1D C2D 1.328(3)
O1D H1D 0.8200
C2D C3D 1.406(3)
C2D C7D 1.421(3)
C3D C4D 1.374(3)
C3D H3D 0.9300
C4D C5D 1.387(4)
C4D H4D 0.9300
C5D C6D 1.383(3)
C5D N22D 1.451(3)
C6D C7D 1.400(3)
C6D H6D 0.9300
C7D C8D 1.447(3)
C8D C9D 1.350(3)
C8D H8D 0.9300
C9D C10D 1.428(3)
C9D H9D 0.9300
C10D N20D 1.322(3)
C10D C11D 1.522(3)
C11D C14D 1.509(3)
C11D C13D 1.534(3)
C11D C12D 1.538(3)
C12D H12J 0.9600
C12D H12K 0.9600
C12D H12L 0.9600
C13D H13J 0.9600
C13D H13K 0.9600
C13D H13L 0.9600
C14D C15D 1.382(3)
C14D C19D 1.385(4)
C15D C16D 1.388(4)
C15D H15D 0.9300
C16D C17D 1.389(4)
C16D H16D 0.9300
C17D C18D 1.388(4)
C17D H17D 0.9300
C18D C19D 1.383(3)
C18D H18D 0.9300
C19D N20D 1.430(3)
N20D C21D 1.464(3)
C21D H21J 0.9600
C21D H21K 0.9600
C21D H21L 0.9600
N22D O23D 1.220(3)
N22D O24D 1.232(3)
P1E O4E 1.4859(19)
P1E O5E 1.5469(18)
P1E O2E 1.5510(18)
P1E O3E 1.5528(18)
O2E H2E 0.8200
O3E H3E 0.8200
O5E H5E 0.8200
P1F O3F 1.5069(18)
P1F O4F 1.5109(18)
P1F O5F 1.5662(18)
P1F O2F 1.5678(18)
O2F H2F 0.8200
O5F H5F 0.8200
P1G O3G 1.5090(18)
P1G O4G 1.5095(18)
P1G O2G 1.5633(19)
P1G O5G 1.5694(18)
O2G H2G 0.8200
O5G H5G 0.8200
P1H O2H 1.5106(18)
P1H O3H 1.5154(19)
P1H O5H 1.5568(18)
P1H O4H 1.5681(18)
O4H H4H 0.8200
O5H H5H 0.8200
P1I O4I 1.5079(18)
P1I O5I 1.5080(18)
P1I O3I 1.5691(18)
P1I O2I 1.5756(18)
O2I H2I 0.8200
O3I H3I 0.8200
P1J O4J 1.4938(19)
P1J O5J 1.5450(18)
P1J O2J 1.5471(18)
P1J O3J 1.5529(18)
O2J H2J 0.8200
O3J H3J 0.8200
O5J H5J 0.8200
O1V H1V 0.82000(13)
O1V H2V 0.82000(12)
N1W C2W 1.130(4)
C2W C3W 1.446(5)
C3W H3WA 0.9600
C3W H3WB 0.9600
C3W H3WC 0.9600
N1X C2X 1.127(4)
C2X C3X 1.457(5)
C3X H3XA 0.9600
C3X H3XB 0.9600
C3X H3XC 0.9600
N1Y C2Y 1.134(4)
C2Y C3Y 1.446(5)
C3Y H3YA 0.9600
C3Y H3YB 0.9600
C3Y H3YC 0.9600
N1Z C2Z 1.135(4)
C2Z C3Z 1.449(5)
C3Z H3ZA 0.9600
C3Z H3ZB 0.9600
C3Z H3ZC 0.9600

loop_
_geom_torsion_atom_site_label_1
_geom_torsion_atom_site_label_2
_geom_torsion_atom_site_label_3
_geom_torsion_atom_site_label_4
_geom_torsion
O1A C2A C3A C4A -179.4(2)
C7A C2A C3A C4A 0.7(4)
C2A C3A C4A C5A -0.7(4)
C3A C4A C5A C6A 0.1(4)
C3A C4A C5A N22A -179.8(2)
C4A C5A C6A C7A 0.5(4)
N22A C5A C6A C7A -179.6(2)
C5A C6A C7A C2A -0.5(4)
C5A C6A C7A C8A 178.9(2)
O1A C2A C7A C6A -180.0(2)
C3A C2A C7A C6A -0.1(4)
O1A C2A C7A C8A 0.7(4)
C3A C2A C7A C8A -179.4(2)
C6A C7A C8A C9A 175.8(3)
C2A C7A C8A C9A -4.9(4)
C7A C8A C9A C10A -178.2(2)
C8A C9A C10A N20A 176.7(2)
C8A C9A C10A C11A -5.1(4)
N20A C10A C11A C14A -2.7(3)
C9A C10A C11A C14A 178.9(3)
N20A C10A C11A C13A -121.3(2)
C9A C10A C11A C13A 60.3(4)
N20A C10A C11A C12A 113.1(2)
C9A C10A C11A C12A -65.3(3)
C10A C11A C14A C15A -177.9(3)
C13A C11A C14A C15A -57.2(4)
C12A C11A C14A C15A 66.5(4)
C10A C11A C14A C19A 2.2(3)
C13A C11A C14A C19A 122.9(2)
C12A C11A C14A C19A -113.4(3)
C19A C14A C15A C16A -0.7(4)
C11A C14A C15A C16A 179.5(3)
C14A C15A C16A C17A 0.8(4)
C15A C16A C17A C18A 0.0(4)
C16A C17A C18A C19A -0.9(4)
C15A C14A C19A C18A -0.2(4)
C11A C14A C19A C18A 179.7(2)
C15A C14A C19A N20A 179.1(2)
C11A C14A C19A N20A -1.0(3)
C17A C18A C19A C14A 1.0(4)
C17A C18A C19A N20A -178.2(3)
C9A C10A N20A C19A -179.1(2)
C11A C10A N20A C19A 2.4(3)
C9A C10A N20A C21A 1.3(4)
C11A C10A N20A C21A -177.3(3)
C14A C19A N20A C10A -0.9(3)
C18A C19A N20A C10A 178.4(3)
C14A C19A N20A C21A 178.8(3)
C18A C19A N20A C21A -2.0(4)
C6A C5A N22A O23A 2.9(4)
C4A C5A N22A O23A -177.2(3)
C6A C5A N22A O24A -178.4(3)
C4A C5A N22A O24A 1.6(4)
O1B C2B C3B C4B -179.4(2)
C7B C2B C3B C4B 0.1(4)
C2B C3B C4B C5B -1.7(4)
C3B C4B C5B C6B 1.3(4)
C3B C4B C5B N22B 179.2(2)
C4B C5B C6B C7B 0.8(4)
N22B C5B C6B C7B -177.1(2)
C5B C6B C7B C2B -2.4(4)
C5B C6B C7B C8B 173.9(2)
O1B C2B C7B C6B -178.5(2)
C3B C2B C7B C6B 2.0(3)
O1B C2B C7B C8B 5.5(4)
C3B C2B C7B C8B -173.9(2)
C6B C7B C8B C9B -171.8(2)
C2B C7B C8B C9B 4.2(4)
C7B C8B C9B C10B 172.6(2)
C8B C9B C10B N20B 178.3(2)
C8B C9B C10B C11B -5.3(4)
N20B C10B C11B C14B 3.1(3)
C9B C10B C11B C14B -173.6(2)
N20B C10B C11B C13B 122.1(2)
C9B C10B C11B C13B -54.7(3)
N20B C10B C11B C12B -111.9(2)
C9B C10B C11B C12B 71.4(3)
C10B C11B C14B C19B -2.8(3)
C13B C11B C14B C19B -122.3(2)
C12B C11B C14B C19B 113.5(2)
C10B C11B C14B C15B -180.0(3)
C13B C11B C14B C15B 60.6(4)
C12B C11B C14B C15B -63.6(4)
C19B C14B C15B C16B 0.8(4)
C11B C14B C15B C16B 177.8(3)
C14B C15B C16B C17B -0.7(4)
C15B C16B C17B C18B 0.3(4)
C16B C17B C18B C19B 0.1(4)
C15B C14B C19B C18B -0.5(4)
C11B C14B C19B C18B -178.1(2)
C15B C14B C19B N20B 179.2(2)
C11B C14B C19B N20B 1.6(3)
C17B C18B C19B C14B 0.0(4)
C17B C18B C19B N20B -179.6(3)
C9B C10B N20B C19B 174.6(2)
C11B C10B N20B C19B -2.4(3)
C9B C10B N20B C21B -4.9(4)
C11B C10B N20B C21B 178.1(2)
C14B C19B N20B C10B 0.5(3)
C18B C19B N20B C10B -179.8(3)
C14B C19B N20B C21B -180.0(2)
C18B C19B N20B C21B -0.3(4)
C6B C5B N22B O23B -22.4(4)
C4B C5B N22B O23B 159.6(3)
C6B C5B N22B O24B 157.8(3)
C4B C5B N22B O24B -20.1(4)
O1C C2C C3C C4C 178.2(2)
C7C C2C C3C C4C -0.7(4)
C2C C3C C4C C5C 0.9(4)
C3C C4C C5C C6C 0.2(4)
C3C C4C C5C N22C -179.5(2)
C4C C5C C6C C7C -1.4(4)
N22C C5C C6C C7C 178.2(2)
C5C C6C C7C C2C 1.6(4)
C5C C6C C7C C8C -177.0(2)
O1C C2C C7C C6C -179.4(2)
C3C C2C C7C C6C -0.5(3)
O1C C2C C7C C8C -0.9(4)
C3C C2C C7C C8C 177.9(2)
C6C C7C C8C C9C 179.9(3)
C2C C7C C8C C9C 1.5(4)
C7C C8C C9C C10C -175.0(2)
C8C C9C C10C N20C -178.9(2)
C8C C9C C10C C11C 2.6(4)
N20C C10C C11C C14C -3.3(3)
C9C C10C C11C C14C 175.4(2)
N20C C10C C11C C13C 112.1(2)
C9C C10C C11C C13C -69.2(3)
N20C C10C C11C C12C -121.1(2)
C9C C10C C11C C12C 57.6(3)
C10C C11C C14C C15C -177.7(3)
C13C C11C C14C C15C 65.6(4)
C12C C11C C14C C15C -58.1(4)
C10C C11C C14C C19C 2.6(3)
C13C C11C C14C C19C -114.1(2)
C12C C11C C14C C19C 122.2(2)
C19C C14C C15C C16C 0.1(4)
C11C C14C C15C C16C -179.5(3)
C14C C15C C16C C17C 0.4(4)
C15C C16C C17C C18C -0.5(5)
C16C C17C C18C C19C 0.0(4)
C17C C18C C19C C14C 0.5(4)
C17C C18C C19C N20C -179.1(3)
C15C C14C C19C C18C -0.5(4)
C11C C14C C19C C18C 179.2(3)
C15C C14C C19C N20C 179.1(2)
C11C C14C C19C N20C -1.2(3)
C9C C10C N20C C19C -176.0(2)
C11C C10C N20C C19C 2.8(3)
C9C C10C N20C C21C 3.8(4)
C11C C10C N20C C21C -177.4(3)
C18C C19C N20C C10C 178.6(3)
C14C C19C N20C C10C -1.0(3)
C18C C19C N20C C21C -1.2(4)
C14C C19C N20C C21C 179.2(3)
C6C C5C N22C O23C 21.2(4)
C4C C5C N22C O23C -159.1(3)
C6C C5C N22C O24C -159.3(3)
C4C C5C N22C O24C 20.3(4)
O1D C2D C3D C4D -179.3(2)
C7D C2D C3D C4D 1.6(4)
C2D C3D C4D C5D -0.5(4)
C3D C4D C5D C6D -1.3(4)
C3D C4D C5D N22D 176.7(2)
C4D C5D C6D C7D 2.0(4)
N22D C5D C6D C7D -176.0(2)
C5D C6D C7D C2D -0.9(3)
C5D C6D C7D C8D 177.1(2)
O1D C2D C7D C6D 180.0(2)
C3D C2D C7D C6D -0.8(3)
O1D C2D C7D C8D 2.1(4)
C3D C2D C7D C8D -178.7(2)
C6D C7D C8D C9D -172.4(2)
C2D C7D C8D C9D 5.5(4)
C7D C8D C9D C10D 176.7(2)
C8D C9D C10D N20D -179.5(2)
C8D C9D C10D C11D 3.2(4)
N20D C10D C11D C14D 3.8(3)
C9D C10D C11D C14D -178.6(2)
N20D C10D C11D C13D 121.8(2)
C9D C10D C11D C13D -60.6(3)
N20D C10D C11D C12D -112.1(2)
C9D C10D C11D C12D 65.5(3)
C10D C11D C14D C15D 175.2(3)
C13D C11D C14D C15D 54.7(4)
C12D C11D C14D C15D -70.1(3)
C10D C11D C14D C19D -3.0(3)
C13D C11D C14D C19D -123.5(2)
C12D C11D C14D C19D 111.7(2)
C19D C14D C15D C16D -0.5(4)
C11D C14D C15D C16D -178.5(3)
C14D C15D C16D C17D -0.7(4)
C15D C16D C17D C18D 0.7(4)
C16D C17D C18D C19D 0.5(4)
C17D C18D C19D C14D -1.8(4)
C17D C18D C19D N20D 176.9(3)
C15D C14D C19D C18D 1.8(4)
C11D C14D C19D C18D -179.8(2)
C15D C14D C19D N20D -177.1(2)
C11D C14D C19D N20D 1.3(3)
C9D C10D N20D C19D 178.9(2)
C11D C10D N20D C19D -3.3(3)
C9D C10D N20D C21D -1.6(4)
C11D C10D N20D C21D 176.2(2)
C18D C19D N20D C10D -177.5(3)
C14D C19D N20D C10D 1.3(3)
C18D C19D N20D C21D 3.0(4)
C14D C19D N20D C21D -178.2(2)
C6D C5D N22D O23D -5.5(4)
C4D C5D N22D O23D 176.5(3)
C6D C5D N22D O24D 172.4(3)
C4D C5D N22D O24D -5.7(4)
